data_7015198
loop_
_publ_author_name
'Beitat, Alexander'
'Foxon, Simon P.'
'Brombach, Christoph-Cornelius'
'Hausmann, Heike'
'Heinemann, Frank W.'
'Hampel, Frank'
'Monkowius, Uwe'
'Hirtenlehner, Christa'
'Kn\"or, G\"unther'
'Schindler, Siegfried'

_publ_section_title
;
 Syntheses, emission properties and intramolecular ligand exchange of
 zinc complexes with ligands belonging to the tmpa family.
;
_journal_issue 18
_journal_name_full 'Dalton transactions (Cambridge, England : 2003)'
_journal_page_first 5090
_journal_page_last 5101
_journal_paper_doi 10.1039/c0dt01339k
_journal_volume 40
_journal_year 2011
_chemical_formula_moiety 'C16 H14 Cl2 N4 Zn'
_chemical_formula_sum 'C16 H14 Cl2 N4 Zn'
_chemical_formula_weight 398.58
_chemical_name_systematic
;
?
;
_space_group_IT_number 15
_symmetry_cell_setting monoclinic
_symmetry_space_group_name_Hall '-C 2yc'
_symmetry_space_group_name_H-M 'C 1 2/c 1'
_atom_sites_solution_hydrogens difmap
_atom_sites_solution_primary direct
_atom_sites_solution_secondary difmap
_audit_creation_method SHELXL-97
_cell_angle_alpha 90.00
_cell_angle_beta 92.344(2)
_cell_angle_gamma 90.00
_cell_formula_units_Z 8
_cell_length_a 15.2535(4)
_cell_length_b 7.41240(10)
_cell_length_c 29.1536(6)
_cell_measurement_reflns_used 151
_cell_measurement_temperature 100(2)
_cell_measurement_theta_max 20.00
_cell_measurement_theta_min 6.00
_cell_volume 3293.50(12)
_computing_cell_refinement 'EVALCCD (Bruker-Nonius, 2001)'
_computing_data_collection 'COLLECT (Bruker-Nonius, 2001)'
_computing_data_reduction 'EVALCCD (Bruker-Nonius, 2001)'
_computing_molecular_graphics 'SHELXTL 6.12 (Bruker AXS, 2002)'
_computing_publication_material 'SHELXTL 6.12 (Bruker AXS, 2002)'
_computing_structure_refinement 'SHELXTL 6.12 (Bruker AXS, 2002)'
_computing_structure_solution 'SHELXTL 6.12 (Bruker AXS, 2002)'
_diffrn_ambient_temperature 100(2)
_diffrn_detector_area_resol_mean 9
_diffrn_measured_fraction_theta_full 0.998
_diffrn_measured_fraction_theta_max 0.998
_diffrn_measurement_device_type 'Bruker-Nonius KappaCCD'
_diffrn_measurement_method
;
\f- and \w-rotations with 0.8 \% and 8 sec per frame
;
_diffrn_radiation_monochromator graphite
_diffrn_radiation_source 'fine-focus sealed tube'
_diffrn_radiation_type MoK\a
_diffrn_radiation_wavelength 0.71073
_diffrn_reflns_av_R_equivalents 0.0699
_diffrn_reflns_av_sigmaI/netI 0.0670
_diffrn_reflns_limit_h_max 22
_diffrn_reflns_limit_h_min -22
_diffrn_reflns_limit_k_max 11
_diffrn_reflns_limit_k_min -11
_diffrn_reflns_limit_l_max 41
_diffrn_reflns_limit_l_min -43
_diffrn_reflns_number 32273
_diffrn_reflns_theta_full 32.00
_diffrn_reflns_theta_max 32.00
_diffrn_reflns_theta_min 3.34
_exptl_absorpt_coefficient_mu 1.819
_exptl_absorpt_correction_T_max 0.726
_exptl_absorpt_correction_T_min 0.608
_exptl_absorpt_correction_type integration
_exptl_absorpt_process_details
;
Gaussian integration (Coppens, 1970)
;
_exptl_crystal_colour colorless
_exptl_crystal_density_diffrn 1.608
_exptl_crystal_density_method 'not measured'
_exptl_crystal_description prism
_exptl_crystal_F_000 1616
_exptl_crystal_size_max 0.29
_exptl_crystal_size_mid 0.19
_exptl_crystal_size_min 0.19
_refine_diff_density_max 0.488
_refine_diff_density_min -0.427
_refine_diff_density_rms 0.095
_refine_ls_extinction_method none
_refine_ls_goodness_of_fit_ref 1.015
_refine_ls_hydrogen_treatment refxyz
_refine_ls_matrix_type full
_refine_ls_number_parameters 254
_refine_ls_number_reflns 5707
_refine_ls_number_restraints 1
_refine_ls_restrained_S_all 1.015
_refine_ls_R_factor_all 0.0714
_refine_ls_R_factor_gt 0.0359
_refine_ls_shift/su_max 0.001
_refine_ls_shift/su_mean 0.000
_refine_ls_structure_factor_coef Fsqd
_refine_ls_weighting_details 'calc w=1/[\s^2^(Fo^2^)+(0.0353P)^2^+0.0000P] where P=(Fo^2^+2Fc^2^)/3'
_refine_ls_weighting_scheme calc
_refine_ls_wR_factor_gt 0.0705
_refine_ls_wR_factor_ref 0.0762
_reflns_number_gt 3978
_reflns_number_total 5707
_reflns_threshold_expression >2sigma(I)
_cod_data_source_file c0dt01339k.txt
_cod_data_source_block sf0202
_cod_original_cell_volume 3293.49(12)
_cod_original_sg_symbol_Hall -C2yc
_cod_original_sg_symbol_H-M C2/c
_cod_database_code 7015198

loop_
_symmetry_equiv_pos_as_xyz
'x, y, z'
'-x, y, -z+1/2'
'x+1/2, y+1/2, z'
'-x+1/2, y+1/2, -z+1/2'
'-x, -y, -z'
'x, -y, z-1/2'
'-x+1/2, -y+1/2, -z'
'x+1/2, -y+1/2, z-1/2'

loop_
_atom_site_label
_atom_site_type_symbol
_atom_site_fract_x
_atom_site_fract_y
_atom_site_fract_z
_atom_site_U_iso_or_equiv
_atom_site_adp_type
_atom_site_occupancy
_atom_site_symmetry_multiplicity
_atom_site_calc_flag
_atom_site_refinement_flags
_atom_site_disorder_assembly
_atom_site_disorder_group
Zn1 Zn 0.407309(14) 0.14894(3) 0.088316(7) 0.01360(6) Uani 1 1 d . A .
Cl1 Cl 0.29628(3) 0.28264(7) 0.123168(16) 0.02131(11) Uani 1 1 d . . .
Cl2 Cl 0.36806(3) 0.00040(7) 0.023793(15) 0.01720(10) Uani 1 1 d . . .
N10 N 0.59157(10) 0.0901(2) 0.14099(5) 0.0146(3) Uani 1 1 d . A .
C11 C 0.62849(11) 0.1908(2) 0.17723(6) 0.0135(4) Uani 1 1 d . . .
C12 C 0.59640(12) 0.1713(2) 0.22052(6) 0.0149(4) Uani 0.670(17) 1 d PD A 1
H12 H 0.5572(19) 0.085(4) 0.2275(10) 0.018 Uiso 0.670(17) 1 d PD A 1
N16A N 0.59640(12) 0.1713(2) 0.22052(6) 0.0149(4) Uani 0.330(17) 1 d P A 2
C13 C 0.63264(13) 0.2752(3) 0.25529(7) 0.0178(4) Uani 1 1 d . . .
H13 H 0.6094(13) 0.262(3) 0.2855(7) 0.021 Uiso 1 1 d . . .
C14 C 0.69845(13) 0.3971(3) 0.24737(7) 0.0201(4) Uani 1 1 d . A .
H14 H 0.7239(13) 0.468(3) 0.2698(7) 0.024 Uiso 1 1 d . . .
C15 C 0.72657(13) 0.4111(3) 0.20304(7) 0.0214(4) Uani 1 1 d . . .
H15 H 0.7713(14) 0.490(3) 0.1945(7) 0.026 Uiso 1 1 d . . .
N16 N 0.69282(11) 0.3077(2) 0.16784(6) 0.0190(4) Uani 0.670(17) 1 d P A 1
C12A C 0.69282(11) 0.3077(2) 0.16784(6) 0.0190(4) Uani 0.330(17) 1 d PD A 2
H12A H 0.705(4) 0.332(9) 0.1388(13) 0.023 Uiso 0.330(17) 1 d PD A 2
C20 C 0.61667(13) 0.1238(3) 0.09356(6) 0.0144(4) Uani 1 1 d . . .
H20A H 0.6801(14) 0.109(3) 0.0904(7) 0.017 Uiso 1 1 d . . .
H20B H 0.5912(12) 0.029(3) 0.0733(7) 0.017 Uiso 1 1 d . . .
C21 C 0.58701(12) 0.3057(2) 0.07589(6) 0.0133(4) Uani 1 1 d . A .
C22 C 0.64556(13) 0.4328(3) 0.06095(7) 0.0189(4) Uani 1 1 d . . .
H22 H 0.7058(14) 0.397(3) 0.0613(7) 0.023 Uiso 1 1 d . . .
C23 C 0.61573(14) 0.6005(3) 0.04641(7) 0.0210(4) Uani 1 1 d . A .
H23 H 0.6541(14) 0.685(3) 0.0383(7) 0.025 Uiso 1 1 d . . .
C24 C 0.52675(14) 0.6358(3) 0.04643(7) 0.0190(4) Uani 1 1 d . . .
H24 H 0.5045(13) 0.741(3) 0.0377(7) 0.023 Uiso 1 1 d . . .
C25 C 0.47086(13) 0.5023(3) 0.06087(6) 0.0160(4) Uani 1 1 d . A .
H25 H 0.4071(13) 0.517(3) 0.0613(7) 0.019 Uiso 1 1 d . . .
N26 N 0.49938(10) 0.3397(2) 0.07539(5) 0.0136(3) Uani 1 1 d . . .
C31 C 0.53807(12) -0.0601(3) 0.14973(6) 0.0158(4) Uani 1 1 d . . .
C32 C 0.56824(14) -0.2037(3) 0.17640(7) 0.0218(4) Uani 1 1 d . A .
H32 H 0.6273(15) -0.197(3) 0.1898(7) 0.026 Uiso 1 1 d . . .
C33 C 0.51253(14) -0.3457(3) 0.18419(7) 0.0228(4) Uani 1 1 d . . .
H33 H 0.5294(14) -0.435(3) 0.2006(7) 0.027 Uiso 1 1 d . . .
C34 C 0.42821(14) -0.3429(3) 0.16436(7) 0.0211(4) Uani 1 1 d . A .
H34 H 0.3908(13) -0.440(3) 0.1666(7) 0.025 Uiso 1 1 d . . .
C35 C 0.40374(14) -0.1988(3) 0.13731(7) 0.0208(4) Uani 1 1 d . . .
H35 H 0.3464(14) -0.203(3) 0.1216(7) 0.025 Uiso 1 1 d . . .
N36 N 0.45673(10) -0.0565(2) 0.13023(5) 0.0146(3) Uani 1 1 d . A .

loop_
_atom_site_aniso_label
_atom_site_aniso_U_11
_atom_site_aniso_U_22
_atom_site_aniso_U_33
_atom_site_aniso_U_23
_atom_site_aniso_U_13
_atom_site_aniso_U_12
Zn1 0.01373(11) 0.01521(11) 0.01183(11) 0.00115(9) 0.00028(8) -0.00424(9)
Cl1 0.0160(2) 0.0300(3) 0.0182(2) -0.0052(2) 0.00383(18) -0.0035(2)
Cl2 0.0184(2) 0.0205(2) 0.0127(2) -0.00177(18) 0.00042(17) -0.00280(19)
N10 0.0184(8) 0.0151(8) 0.0102(7) 0.0019(6) -0.0005(6) -0.0082(7)
C11 0.0114(8) 0.0137(9) 0.0151(9) 0.0001(7) -0.0011(7) 0.0016(7)
C12 0.0146(9) 0.0120(10) 0.0180(9) 0.0014(7) 0.0012(7) -0.0003(7)
N16A 0.0146(9) 0.0120(10) 0.0180(9) 0.0014(7) 0.0012(7) -0.0003(7)
C13 0.0193(10) 0.0202(10) 0.0139(9) 0.0019(8) 0.0017(7) 0.0050(8)
C14 0.0189(10) 0.0205(11) 0.0206(10) -0.0088(8) -0.0032(8) 0.0000(8)
C15 0.0144(10) 0.0202(11) 0.0295(11) 0.0006(9) 0.0008(8) -0.0027(8)
N16 0.0138(8) 0.0250(10) 0.0183(9) 0.0018(7) 0.0010(7) -0.0025(7)
C12A 0.0138(8) 0.0250(10) 0.0183(9) 0.0018(7) 0.0010(7) -0.0025(7)
C20 0.0157(9) 0.0149(10) 0.0128(9) -0.0005(7) 0.0014(7) -0.0020(8)
C21 0.0172(9) 0.0128(9) 0.0100(8) -0.0010(7) 0.0020(7) -0.0022(7)
C22 0.0172(10) 0.0198(10) 0.0196(10) 0.0030(8) 0.0016(8) -0.0056(8)
C23 0.0267(11) 0.0172(10) 0.0189(10) 0.0030(8) 0.0005(8) -0.0090(9)
C24 0.0288(11) 0.0124(10) 0.0155(9) 0.0001(8) -0.0021(8) 0.0002(9)
C25 0.0192(10) 0.0167(10) 0.0121(9) -0.0010(7) 0.0002(7) -0.0006(8)
N26 0.0151(7) 0.0149(8) 0.0106(7) -0.0007(6) 0.0002(6) -0.0020(6)
C31 0.0203(10) 0.0157(10) 0.0113(9) 0.0004(7) 0.0013(7) -0.0050(8)
C32 0.0230(11) 0.0197(11) 0.0224(10) 0.0055(8) -0.0017(8) -0.0020(9)
C33 0.0310(12) 0.0146(10) 0.0229(10) 0.0068(8) 0.0017(9) -0.0006(9)
C34 0.0306(11) 0.0169(10) 0.0162(9) 0.0022(8) 0.0041(8) -0.0121(9)
C35 0.0244(11) 0.0221(11) 0.0159(10) 0.0017(8) -0.0008(8) -0.0116(9)
N36 0.0165(8) 0.0156(8) 0.0115(7) 0.0015(6) -0.0002(6) -0.0069(6)

loop_
_atom_type_symbol
_atom_type_description
_atom_type_scat_dispersion_real
_atom_type_scat_dispersion_imag
_atom_type_scat_source
C C 0.0033 0.0016 'International Tables Vol C Tables 4.2.6.8 and 6.1.1.4'
H H 0.0000 0.0000 'International Tables Vol C Tables 4.2.6.8 and 6.1.1.4'
N N 0.0061 0.0033 'International Tables Vol C Tables 4.2.6.8 and 6.1.1.4'
Cl Cl 0.1484 0.1585 'International Tables Vol C Tables 4.2.6.8 and 6.1.1.4'
Zn Zn 0.2839 1.4301 'International Tables Vol C Tables 4.2.6.8 and 6.1.1.4'

loop_
_exptl_crystal_face_index_h
_exptl_crystal_face_index_k
_exptl_crystal_face_index_l
_exptl_crystal_face_perp_dist
1 0 0 0.120
-1 0 0 0.070
0 1 0 0.120
0 -1 0 0.160
0 0 1 0.130
0 0 -1 0.120
0 -1 -4 0.150
0 -1 5 0.150

loop_
_geom_angle_atom_site_label_1
_geom_angle_atom_site_label_2
_geom_angle_atom_site_label_3
_geom_angle
_geom_angle_site_symmetry_1
_geom_angle_site_symmetry_3
_geom_angle_publ_flag
N26 Zn1 N36 112.42(6) . . ?
N26 Zn1 Cl2 110.37(4) . . ?
N36 Zn1 Cl2 102.24(4) . . ?
N26 Zn1 Cl1 108.43(5) . . ?
N36 Zn1 Cl1 108.70(4) . . ?
Cl2 Zn1 Cl1 114.651(19) . . ?
C11 N10 C31 120.31(14) . . ?
C11 N10 C20 120.60(15) . . ?
C31 N10 C20 118.63(15) . . ?
N16 C11 C12 122.85(17) . . ?
N16 C11 N10 117.78(16) . . ?
C12 C11 N10 119.34(16) . . ?
C13 C12 C11 118.04(17) . . ?
C13 C12 H12 118.8(18) . . ?
C11 C12 H12 122.8(19) . . ?
C12 C13 C14 121.26(18) . . ?
C12 C13 H13 117.6(13) . . ?
C14 C13 H13 121.1(13) . . ?
C13 C14 C15 117.55(19) . . ?
C13 C14 H14 123.3(13) . . ?
C15 C14 H14 119.1(13) . . ?
N16 C15 C14 122.61(19) . . ?
N16 C15 H15 114.0(13) . . ?
C14 C15 H15 123.3(13) . . ?
C11 N16 C15 117.68(17) . . ?
C11 N16 H12A 120(4) . . ?
C15 N16 H12A 121(4) . . ?
N10 C20 C21 112.80(15) . . ?
N10 C20 H20A 111.4(12) . . ?
C21 C20 H20A 110.5(12) . . ?
N10 C20 H20B 109.2(11) . . ?
C21 C20 H20B 109.2(11) . . ?
H20A C20 H20B 103.3(16) . . ?
N26 C21 C22 121.23(17) . . ?
N26 C21 C20 116.80(16) . . ?
C22 C21 C20 121.97(18) . . ?
C21 C22 C23 120.03(19) . . ?
C21 C22 H22 116.1(13) . . ?
C23 C22 H22 123.9(13) . . ?
C24 C23 C22 118.71(19) . . ?
C24 C23 H23 121.4(14) . . ?
C22 C23 H23 119.8(14) . . ?
C23 C24 C25 118.83(19) . . ?
C23 C24 H24 122.2(14) . . ?
C25 C24 H24 118.9(14) . . ?
N26 C25 C24 122.82(18) . . ?
N26 C25 H25 113.9(13) . . ?
C24 C25 H25 123.3(13) . . ?
C25 N26 C21 118.35(16) . . ?
C25 N26 Zn1 117.62(12) . . ?
C21 N26 Zn1 123.64(12) . . ?
N36 C31 C32 122.16(18) . . ?
N36 C31 N10 116.05(17) . . ?
C32 C31 N10 121.78(17) . . ?
C33 C32 C31 119.1(2) . . ?
C33 C32 H32 122.7(13) . . ?
C31 C32 H32 118.1(13) . . ?
C32 C33 C34 119.2(2) . . ?
C32 C33 H33 120.9(15) . . ?
C34 C33 H33 119.9(15) . . ?
C35 C34 C33 118.50(19) . . ?
C35 C34 H34 119.6(13) . . ?
C33 C34 H34 121.6(13) . . ?
N36 C35 C34 123.12(19) . . ?
N36 C35 H35 119.1(13) . . ?
C34 C35 H35 117.7(13) . . ?
C31 N36 C35 117.89(17) . . ?
C31 N36 Zn1 124.81(13) . . ?
C35 N36 Zn1 117.28(13) . . ?

loop_
_geom_bond_atom_site_label_1
_geom_bond_atom_site_label_2
_geom_bond_distance
_geom_bond_site_symmetry_2
_geom_bond_publ_flag
Zn1 N26 2.0387(15) . ?
Zn1 N36 2.0745(16) . ?
Zn1 Cl2 2.2399(5) . ?
Zn1 Cl1 2.2413(5) . ?
N10 C11 1.394(2) . ?
N10 C31 1.409(2) . ?
N10 C20 1.471(2) . ?
C11 N16 1.346(2) . ?
C11 C12 1.380(2) . ?
C12 C13 1.371(3) . ?
C12 H12 0.90(3) . ?
C13 C14 1.377(3) . ?
C13 H13 0.97(2) . ?
C14 C15 1.382(3) . ?
C14 H14 0.91(2) . ?
C15 N16 1.365(3) . ?
C15 H15 0.94(2) . ?
N16 H12A 0.89(3) . ?
C20 C21 1.506(3) . ?
C20 H20A 0.98(2) . ?
C20 H20B 0.99(2) . ?
C21 N26 1.360(2) . ?
C21 C22 1.381(3) . ?
C22 C23 1.384(3) . ?
C22 H22 0.96(2) . ?
C23 C24 1.382(3) . ?
C23 H23 0.89(2) . ?
C24 C25 1.383(3) . ?
C24 H24 0.88(2) . ?
C25 N26 1.344(2) . ?
C25 H25 0.979(19) . ?
C31 N36 1.344(2) . ?
C31 C32 1.386(3) . ?
C32 C33 1.377(3) . ?
C32 H32 0.97(2) . ?
C33 C34 1.389(3) . ?
C33 H33 0.85(2) . ?
C34 C35 1.370(3) . ?
C34 H34 0.92(2) . ?
C35 N36 1.350(2) . ?
C35 H35 0.97(2) . ?
